data_7219153
loop_
_publ_author_name
'Yang, Yan-Yan'
'Lin, Zu-Jin'
'Liu, Tao-Tao'
'Liang, Jun'
'Cao, Rong'

_publ_section_title
;
 Synthesis, structures and physical properties of mixed-ligand
 coordination polymers based on a V-shaped dicarboxylic ligand
;
_journal_issue 6
_journal_name_full CrystEngComm
_journal_page_first 1381
_journal_paper_doi 10.1039/C4CE02163K
_journal_volume 17
_journal_year 2015
_chemical_formula_sum 'C111 H84 F24 N10 Ni4 O21'
_chemical_formula_weight 2584.72
_chemical_name_systematic
; 
 ? 
;
_space_group_IT_number 15
_symmetry_cell_setting monoclinic
_symmetry_space_group_name_Hall '-C 2yc'
_symmetry_space_group_name_H-M 'C 1 2/c 1'
_atom_sites_solution_hydrogens geom
_atom_sites_solution_primary direct
_atom_sites_solution_secondary difmap
_audit_creation_method SHELXL-97
_audit_update_record
;
2014-11-17 deposited with the CCDC.
2014-12-18 downloaded from the CCDC.
;
_cell_angle_alpha 90.00
_cell_angle_beta 92.633(3)
_cell_angle_gamma 90.00
_cell_formula_units_Z 2
_cell_length_a 29.6835(10)
_cell_length_b 22.6110(8)
_cell_length_c 8.2315(2)
_cell_measurement_reflns_used 4074
_cell_measurement_temperature 173(2)
_cell_measurement_theta_max 72.8460
_cell_measurement_theta_min 4.8730
_cell_volume 5518.9(3)
_computing_cell_refinement
;
CrysAlisPro, Agilent Technologies,
Version 1.171.37.31 (release 14-01-2014 CrysAlis171 .NET)
(compiled Jan 14 2014,18:38:05)
;
_computing_data_collection
;
CrysAlisPro, Agilent Technologies,
Version 1.171.37.31 (release 14-01-2014 CrysAlis171 .NET)
(compiled Jan 14 2014,18:38:05)
;
_computing_data_reduction
;
CrysAlisPro, Agilent Technologies,
Version 1.171.37.31 (release 14-01-2014 CrysAlis171 .NET)
(compiled Jan 14 2014,18:38:05)
;
_computing_structure_refinement 'SHELXL-97 (Sheldrick, 1997)'
_computing_structure_solution 'SHELXS-97 (Sheldrick, 1990)'
_diffrn_ambient_temperature 173(2)
_diffrn_detector_area_resol_mean 10.5594
_diffrn_measured_fraction_theta_full 0.966
_diffrn_measured_fraction_theta_max 0.967
_diffrn_measurement_device_type 'SuperNova, Dual, Cu at zero, Atlas'
_diffrn_measurement_method '\w scans'
_diffrn_radiation_monochromator graphite
_diffrn_radiation_source 'fine-focus sealed tube'
_diffrn_radiation_type CuK\a
_diffrn_radiation_wavelength 1.54184
_diffrn_reflns_av_R_equivalents 0.0351
_diffrn_reflns_av_sigmaI/netI 0.0488
_diffrn_reflns_limit_h_max 34
_diffrn_reflns_limit_h_min -36
_diffrn_reflns_limit_k_max 25
_diffrn_reflns_limit_k_min -27
_diffrn_reflns_limit_l_max 6
_diffrn_reflns_limit_l_min -9
_diffrn_reflns_number 10515
_diffrn_reflns_theta_full 73.45
_diffrn_reflns_theta_max 73.45
_diffrn_reflns_theta_min 3.91
_exptl_absorpt_coefficient_mu 1.781
_exptl_absorpt_correction_T_max 0.9007
_exptl_absorpt_correction_T_min 0.8147
_exptl_absorpt_correction_type multi-scan
_exptl_absorpt_process_details
;
CrysAlisPro, Agilent Technologies,
Version 1.171.37.31 (release 14-01-2014 CrysAlis171 .NET)
(compiled Jan 14 2014,18:38:05)
Empirical absorption correction using spherical harmonics,
 implemented in SCALE3 ABSPACK scaling algorithm.
;
_exptl_crystal_colour green
_exptl_crystal_density_diffrn 1.555
_exptl_crystal_density_method 'not measured'
_exptl_crystal_description acicular
_exptl_crystal_F_000 2632
_exptl_crystal_size_max 0.12
_exptl_crystal_size_mid 0.09
_exptl_crystal_size_min 0.06
_refine_diff_density_max 0.882
_refine_diff_density_min -0.502
_refine_diff_density_rms 0.091
_refine_ls_extinction_method none
_refine_ls_goodness_of_fit_ref 1.071
_refine_ls_hydrogen_treatment mixed
_refine_ls_matrix_type full
_refine_ls_number_parameters 361
_refine_ls_number_reflns 5371
_refine_ls_number_restraints 6
_refine_ls_restrained_S_all 1.070
_refine_ls_R_factor_all 0.0651
_refine_ls_R_factor_gt 0.0515
_refine_ls_shift/su_max 0.001
_refine_ls_shift/su_mean 0.000
_refine_ls_structure_factor_coef Fsqd
_refine_ls_weighting_details 'calc w=1/[\s^2^(Fo^2^)+(0.0812P)^2^+9.4036P] where P=(Fo^2^+2Fc^2^)/3'
_refine_ls_weighting_scheme calc
_refine_ls_wR_factor_gt 0.1467
_refine_ls_wR_factor_ref 0.1562
_reflns_number_gt 4376
_reflns_number_total 5371
_reflns_threshold_expression >2sigma(I)
_cod_data_source_file c4ce02163k2.cif
_cod_data_source_block 1030451
_cod_depositor_comments 'Adding full bibliography for 7219152--7219155.cif.'
_cod_original_sg_symbol_H-M C2/c
_cod_database_code 7219153

loop_
_symmetry_equiv_pos_as_xyz
'x, y, z'
'-x, y, -z+1/2'
'x+1/2, y+1/2, z'
'-x+1/2, y+1/2, -z+1/2'
'-x, -y, -z'
'x, -y, z-1/2'
'-x+1/2, -y+1/2, -z'
'x+1/2, -y+1/2, z-1/2'

loop_
_atom_site_label
_atom_site_type_symbol
_atom_site_fract_x
_atom_site_fract_y
_atom_site_fract_z
_atom_site_U_iso_or_equiv
_atom_site_adp_type
_atom_site_occupancy
_atom_site_symmetry_multiplicity
_atom_site_calc_flag
_atom_site_refinement_flags
Ni1 Ni 0.317870(15) 0.90394(2) 0.53504(5) 0.02005(16) Uani 1 1 d .
F1 F 0.46927(7) 0.55200(10) -0.0354(4) 0.0553(7) Uani 1 1 d .
F2 F 0.43871(7) 0.57947(9) 0.1850(3) 0.0467(6) Uani 1 1 d .
F3 F 0.47966(7) 0.64016(9) 0.0560(3) 0.0499(6) Uani 1 1 d .
F4 F 0.45618(7) 0.66047(10) -0.2558(3) 0.0472(6) Uani 1 1 d .
F5 F 0.42521(3) 0.57701(3) -0.31460(11) 0.0555(7) Uani 1 1 d .
F6 F 0.38564(5) 0.65636(3) -0.32546(8) 0.0419(5) Uani 1 1 d R
O1 O 0.33384(3) 0.83514(3) 0.38902(8) 0.0235(4) Uani 1 1 d R
O3W O 0.33331(2) 0.96646(3) 0.36498(9) 0.0248(4) Uani 1 1 d R
H3A H 0.3452 0.9434 0.2886 0.037 Uiso 1 1 d R
H3B H 0.3065 0.9741 0.3025 0.037 Uiso 1 1 d R
O2 O 0.37546(3) 0.88507(3) 0.21432(8) 0.0381(6) Uani 1 1 d R
O4 O 0.21761(2) 0.47105(3) -0.15015(9) 0.0243(4) Uani 1 1 d R
O5 O 0.25316(2) 0.41231(3) 0.02514(9) 0.0236(4) Uani 1 1 d R
N2 N 0.38366(3) 0.91326(4) 0.62778(11) 0.0231(5) Uani 1 1 d R
N1 N 0.29996(3) 0.84388(3) 0.71234(8) 0.0214(5) Uani 1 1 d R
C1 C 0.28430(3) 0.79013(3) 0.67027(8) 0.0293(6) Uani 1 1 d R
H1 H 0.2869 0.7774 0.5611 0.035 Uiso 1 1 calc R
C2 C 0.26452(3) 0.75221(3) 0.77857(8) 0.0309(7) Uani 1 1 d R
H2 H 0.2537 0.7146 0.7429 0.037 Uiso 1 1 calc R
C3 C 0.26053(9) 0.76939(13) 0.9399(3) 0.0221(5) Uani 1 1 d .
C4 C 0.27768(10) 0.82500(13) 0.9825(3) 0.0235(6) Uani 1 1 d .
H4 H 0.2762 0.8386 1.0913 0.028 Uiso 1 1 calc R
C5 C 0.29676(10) 0.86035(13) 0.8672(4) 0.0253(6) Uani 1 1 d .
H5 H 0.3081 0.8981 0.8995 0.030 Uiso 1 1 calc R
C6 C 0.40571(11) 0.86554(15) 0.6809(4) 0.0336(7) Uani 1 1 d .
H6 H 0.3897 0.8292 0.6842 0.040 Uiso 1 1 calc R
C7 C 0.40708(8) 0.96437(10) 0.6243(3) 0.0321(7) Uani 1 1 d .
H7 H 0.3919 0.9992 0.5873 0.039 Uiso 1 1 calc R
C8 C 0.45272(8) 0.96839(10) 0.6729(3) 0.0352(7) Uani 1 1 d R
H8 H 0.4680 1.0053 0.6693 0.042 Uiso 1 1 calc R
C9 C 0.47551(11) 0.91802(14) 0.7264(4) 0.0295(6) Uani 1 1 d .
C10 C 0.45085(11) 0.86601(15) 0.7319(4) 0.0341(7) Uani 1 1 d .
H10 H 0.4649 0.8307 0.7706 0.041 Uiso 1 1 calc R
C11 C 0.35935(10) 0.83854(13) 0.2694(3) 0.0240(6) Uani 1 1 d .
C12 C 0.37042(10) 0.78142(13) 0.1863(3) 0.0238(6) Uani 1 1 d .
C13 C 0.39362(7) 0.78359(10) 0.0436(3) 0.0291(6) Uani 1 1 d .
H13 H 0.4021 0.8209 0.0016 0.035 Uiso 1 1 calc R
C14 C 0.40450(7) 0.73291(10) -0.0379(3) 0.0287(6) Uani 1 1 d R
H14 H 0.4204 0.7356 -0.1352 0.034 Uiso 1 1 calc R
C15 C 0.39246(10) 0.67734(13) 0.0208(4) 0.0243(6) Uani 1 1 d .
C16 C 0.36887(10) 0.67508(13) 0.1642(4) 0.0274(6) Uani 1 1 d .
H16 H 0.3602 0.6379 0.2062 0.033 Uiso 1 1 calc R
C17 C 0.35803(10) 0.72632(13) 0.2455(3) 0.0250(6) Uani 1 1 d .
H17 H 0.3420 0.7239 0.3426 0.030 Uiso 1 1 calc R
C18 C 0.40615(10) 0.61914(14) -0.0606(4) 0.0299(6) Uani 1 1 d .
C19 C 0.44878(5) 0.59723(7) 0.0361(2) 0.0401(8) Uani 1 1 d .
C20 C 0.41837(5) 0.62838(7) -0.2398(2) 0.0396(8) Uani 1 1 d R
C21 C 0.36705(5) 0.57390(7) -0.0625(2) 0.0265(6) Uani 1 1 d R
C22 C 0.37294(5) 0.51463(7) -0.0206(2) 0.0316(7) Uani 1 1 d R
H22 H 0.4022 0.5002 0.0087 0.038 Uiso 1 1 calc R
C23 C 0.33627(11) 0.47659(14) -0.0212(4) 0.0299(6) Uani 1 1 d .
H23 H 0.3404 0.4367 0.0125 0.036 Uiso 1 1 calc R
C24 C 0.29351(10) 0.49643(13) -0.0709(3) 0.0223(5) Uani 1 1 d .
C27 C 0.25307(7) 0.45702(9) -0.0652(2) 0.0223(5) Uani 1 1 d .
C25 C 0.28804(7) 0.55505(9) -0.1196(2) 0.0243(6) Uani 1 1 d R
H25 H 0.2592 0.5687 -0.1575 0.029 Uiso 1 1 calc R
C26 C 0.32430(10) 0.59355(13) -0.1131(4) 0.0262(6) Uani 1 1 d .
H26 H 0.3199 0.6337 -0.1435 0.031 Uiso 1 1 calc R
N3 N 0.5000 0.8047(2) 0.2500 0.0610(15) Uani 1 2 d S
C28 C 0.47811(17) 0.7730(2) 0.3715(6) 0.0212(11) Uani 0.50 1 d P
H28A H 0.4591 0.7421 0.3206 0.032 Uiso 1 1 calc R
H28B H 0.4594 0.8001 0.4322 0.032 Uiso 1 1 calc R
H28C H 0.5007 0.7547 0.4461 0.032 Uiso 1 1 calc R
O6 O 0.5006(3) 0.8970(3) 0.3488(11) 0.0253(17) Uani 0.25 1 d P
C29 C 0.4872(3) 0.8656(4) 0.2546(12) 0.013(2) Uani 0.25 1 d PU

loop_
_atom_site_aniso_label
_atom_site_aniso_U_11
_atom_site_aniso_U_22
_atom_site_aniso_U_33
_atom_site_aniso_U_23
_atom_site_aniso_U_13
_atom_site_aniso_U_12
Ni1 0.0233(3) 0.0199(3) 0.0168(3) 0.00139(17) 0.00003(17) -0.00010(17)
F1 0.0280(10) 0.0325(11) 0.105(2) -0.0199(12) -0.0006(11) 0.0060(8)
F2 0.0398(11) 0.0329(10) 0.0651(15) -0.0021(10) -0.0218(10) 0.0041(8)
F3 0.0270(9) 0.0323(11) 0.0889(18) -0.0125(11) -0.0119(10) -0.0015(8)
F4 0.0352(10) 0.0482(12) 0.0600(14) -0.0212(10) 0.0221(10) -0.0146(9)
F5 0.0556(14) 0.0496(13) 0.0636(15) -0.0332(12) 0.0277(11) -0.0152(11)
F6 0.0428(11) 0.0550(13) 0.0285(10) -0.0046(9) 0.0076(8) -0.0153(10)
O1 0.0318(10) 0.0215(10) 0.0175(9) 0.0009(7) 0.0038(8) -0.0020(8)
O3W 0.0297(10) 0.0235(10) 0.0210(10) 0.0041(7) 0.0010(8) 0.0017(8)
O2 0.0511(14) 0.0219(11) 0.0431(13) 0.0022(9) 0.0223(11) -0.0015(10)
O4 0.0236(10) 0.0243(10) 0.0248(10) 0.0025(8) -0.0012(8) -0.0014(8)
O5 0.0272(10) 0.0231(10) 0.0200(10) 0.0020(7) -0.0036(8) -0.0005(8)
N2 0.0234(11) 0.0273(12) 0.0185(11) 0.0003(9) -0.0009(9) 0.0016(9)
N1 0.0229(11) 0.0237(11) 0.0176(11) 0.0034(9) -0.0001(8) 0.0002(9)
C1 0.0382(16) 0.0318(16) 0.0182(14) -0.0005(11) 0.0047(12) -0.0079(13)
C2 0.0400(17) 0.0298(16) 0.0231(15) -0.0021(12) 0.0037(12) -0.0114(13)
C3 0.0210(12) 0.0264(14) 0.0190(13) 0.0027(11) 0.0002(10) 0.0017(11)
C4 0.0310(14) 0.0231(14) 0.0165(13) 0.0012(10) 0.0025(10) 0.0014(11)
C5 0.0305(14) 0.0226(14) 0.0225(14) 0.0020(11) -0.0017(11) 0.0007(11)
C6 0.0336(16) 0.0305(16) 0.0368(17) 0.0069(13) 0.0007(13) -0.0015(13)
C7 0.0333(16) 0.0272(15) 0.0355(17) 0.0001(12) -0.0028(13) 0.0023(12)
C8 0.0355(17) 0.0272(16) 0.0423(18) -0.0015(13) -0.0043(14) -0.0014(13)
C9 0.0310(16) 0.0338(16) 0.0234(15) -0.0005(12) 0.0005(11) -0.0007(12)
C10 0.0327(15) 0.0323(16) 0.0375(17) 0.0108(13) 0.0021(13) 0.0018(13)
C11 0.0290(14) 0.0238(14) 0.0194(13) 0.0026(11) 0.0023(10) 0.0006(11)
C12 0.0264(13) 0.0245(14) 0.0205(13) 0.0018(10) -0.0002(10) 0.0000(11)
C13 0.0350(15) 0.0248(15) 0.0281(15) 0.0054(11) 0.0067(12) -0.0003(12)
C14 0.0310(15) 0.0303(16) 0.0253(15) 0.0014(12) 0.0057(11) -0.0001(12)
C15 0.0241(13) 0.0254(14) 0.0233(14) -0.0030(11) -0.0016(10) -0.0003(11)
C16 0.0310(15) 0.0238(14) 0.0273(15) 0.0030(11) 0.0002(11) -0.0031(11)
C17 0.0293(14) 0.0269(14) 0.0188(13) 0.0034(11) 0.0029(11) 0.0005(11)
C18 0.0242(14) 0.0263(15) 0.0394(17) -0.0072(13) 0.0025(12) 0.0010(11)
C19 0.0290(16) 0.0275(16) 0.063(2) -0.0083(15) -0.0056(15) -0.0007(13)
C20 0.0359(17) 0.0359(18) 0.049(2) -0.0185(15) 0.0171(15) -0.0120(14)
C21 0.0267(14) 0.0259(14) 0.0269(15) -0.0068(11) 0.0005(11) -0.0005(11)
C22 0.0254(14) 0.0282(15) 0.0406(18) -0.0019(13) -0.0044(12) 0.0014(12)
C23 0.0297(15) 0.0231(14) 0.0363(17) 0.0000(12) -0.0040(12) 0.0003(12)
C24 0.0254(13) 0.0244(14) 0.0170(13) -0.0028(10) 0.0003(10) -0.0015(11)
C27 0.0254(13) 0.0226(13) 0.0189(13) -0.0027(10) -0.0007(10) 0.0000(10)
C25 0.0248(13) 0.0259(14) 0.0221(14) 0.0001(11) -0.0009(10) 0.0024(11)
C26 0.0287(14) 0.0238(14) 0.0261(15) -0.0009(11) 0.0005(11) -0.0006(11)
N3 0.075(4) 0.045(3) 0.060(3) 0.000 -0.027(3) 0.000
C28 0.018(2) 0.022(3) 0.023(3) -0.006(2) -0.007(2) 0.006(2)
O6 0.027(4) 0.010(3) 0.039(5) -0.006(3) 0.007(3) -0.003(3)
C29 0.013(3) 0.011(2) 0.014(2) 0.0004(18) -0.0001(19) 0.0013(16)

loop_
_atom_type_symbol
_atom_type_description
_atom_type_scat_dispersion_real
_atom_type_scat_dispersion_imag
_atom_type_scat_source
C C 0.0181 0.0091 'International Tables Vol C Tables 4.2.6.8 and 6.1.1.4'
H H 0.0000 0.0000 'International Tables Vol C Tables 4.2.6.8 and 6.1.1.4'
F F 0.0727 0.0534 'International Tables Vol C Tables 4.2.6.8 and 6.1.1.4'
N N 0.0311 0.0180 'International Tables Vol C Tables 4.2.6.8 and 6.1.1.4'
Ni Ni -3.0029 0.5091 'International Tables Vol C Tables 4.2.6.8 and 6.1.1.4'
O O 0.0492 0.0322 'International Tables Vol C Tables 4.2.6.8 and 6.1.1.4'

loop_
_geom_angle_atom_site_label_1
_geom_angle_atom_site_label_2
_geom_angle_atom_site_label_3
_geom_angle
_geom_angle_site_symmetry_1
_geom_angle_site_symmetry_3
O1 Ni1 O3W 93.3 . .
O1 Ni1 N2 93.1 . .
O3W Ni1 N2 86.9 . .
O1 Ni1 N1 89.4 . .
O3W Ni1 N1 177.0 . .
N2 Ni1 N1 94.3 . .
O1 Ni1 O4 162.7 . 4
O3W Ni1 O4 86.7 . 4
N2 Ni1 O4 104.1 . 4
N1 Ni1 O4 90.3 . 4
O1 Ni1 O5 100.6 . 4
O3W Ni1 O5 91.7 . 4
N2 Ni1 O5 166.3 . 4
N1 Ni1 O5 86.5 . 4
O4 Ni1 O5 62.2 4 4
O1 Ni1 C27 131.30(6) . 4
O3W Ni1 C27 87.23(5) . 4
N2 Ni1 C27 135.47(5) . 4
N1 Ni1 C27 90.00(5) . 4
O4 Ni1 C27 31.46(5) 4 4
O5 Ni1 C27 30.84(5) 4 4
C11 O1 Ni1 125.04(14) . .
Ni1 O3W H3A 100.6 . .
Ni1 O3W H3B 106.7 . .
H3A O3W H3B 94.2 . .
C27 O4 Ni1 89.51(10) . 4_545
C27 O5 Ni1 87.66(10) . 4_545
C6 N2 C7 117.18(19) . .
C6 N2 Ni1 118.75(16) . .
C7 N2 Ni1 123.81(11) . .
C5 N1 C1 117.40(13) . .
C5 N1 Ni1 121.28(13) . .
C1 N1 Ni1 120.5 . .
N1 C1 C2 123.1 . .
N1 C1 H1 118.4 . .
C2 C1 H1 118.4 . .
C1 C2 C3 119.81(12) . .
C1 C2 H2 120.1 . .
C3 C2 H2 120.1 . .
C2 C3 C4 116.4(2) . .
C2 C3 C3 121.9(3) . 7_567
C4 C3 C3 121.7(3) . 7_567
C5 C4 C3 120.3(3) . .
C5 C4 H4 119.8 . .
C3 C4 H4 119.8 . .
N1 C5 C4 122.9(3) . .
N1 C5 H5 118.5 . .
C4 C5 H5 118.5 . .
N2 C6 C10 123.3(3) . .
N2 C6 H6 118.3 . .
C10 C6 H6 118.3 . .
N2 C7 C8 122.90(10) . .
N2 C7 H7 118.6 . .
C8 C7 H7 118.6 . .
C9 C8 C7 119.34(16) . .
C9 C8 H8 120.3 . .
C7 C8 H8 120.3 . .
C8 C9 C10 117.2(3) . .
C8 C9 C9 122.68(18) . 2_656
C10 C9 C9 120.2(2) . 2_656
C6 C10 C9 120.1(3) . .
C6 C10 H10 120.0 . .
C9 C10 H10 120.0 . .
O2 C11 O1 125.7(2) . .
O2 C11 C12 117.5(2) . .
O1 C11 C12 116.8(2) . .
C13 C12 C17 118.5(3) . .
C13 C12 C11 118.8(2) . .
C17 C12 C11 122.8(3) . .
C14 C13 C12 121.35(15) . .
C14 C13 H13 119.3 . .
C12 C13 H13 119.3 . .
C13 C14 C15 120.72(15) . .
C13 C14 H14 119.6 . .
C15 C14 H14 119.6 . .
C14 C15 C16 118.0(3) . .
C14 C15 C18 122.7(3) . .
C16 C15 C18 119.2(3) . .
C17 C16 C15 120.9(3) . .
C17 C16 H16 119.6 . .
C15 C16 H16 119.6 . .
C16 C17 C12 120.6(3) . .
C16 C17 H17 119.7 . .
C12 C17 H17 119.7 . .
C15 C18 C19 106.0(2) . .
C15 C18 C21 110.9(2) . .
C19 C18 C21 112.9(2) . .
C15 C18 C20 112.2(2) . .
C19 C18 C20 108.2(2) . .
C21 C18 C20 106.7(2) . .
F2 C19 F1 107.4(2) . .
F2 C19 F3 106.60(19) . .
F1 C19 F3 106.56(18) . .
F2 C19 C18 110.87(19) . .
F1 C19 C18 113.34(19) . .
F3 C19 C18 111.72(19) . .
F6 C20 F5 106.96(13) . .
F6 C20 F4 106.41(17) . .
F5 C20 F4 106.17(15) . .
F6 C20 C18 111.75(16) . .
F5 C20 C18 111.66(17) . .
F4 C20 C18 113.45(18) . .
C26 C21 C22 118.96(14) . .
C26 C21 C18 117.8(2) . .
C22 C21 C18 123.24(13) . .
C23 C22 C21 120.40(14) . .
C23 C22 H22 119.8 . .
C21 C22 H22 119.8 . .
C22 C23 C24 120.5(3) . .
C22 C23 H23 119.8 . .
C24 C23 H23 119.8 . .
C23 C24 C25 119.0(3) . .
C23 C24 C27 121.4(3) . .
C25 C24 C27 119.5(2) . .
O5 C27 O4 120.25(17) . .
O5 C27 C24 121.21(18) . .
O4 C27 C24 118.49(19) . .
O5 C27 Ni1 61.50(9) . 4_545
O4 C27 Ni1 59.04(9) . 4_545
C24 C27 Ni1 171.94(17) . 4_545
C26 C25 C24 120.5(2) . .
C26 C25 H25 119.7 . .
C24 C25 H25 119.7 . .
C25 C26 C21 120.5(2) . .
C25 C26 H26 119.7 . .
C21 C26 H26 119.7 . .
C28 N3 C28 119.0(6) 2_655 .
C28 N3 C29 129.7(5) 2_655 .
C28 N3 C29 109.8(4) . .
C28 N3 C29 109.8(4) 2_655 2_655
C28 N3 C29 129.7(5) . 2_655
C29 N3 C29 31.2(7) . 2_655
N3 C28 H28A 109.5 . .
N3 C28 H28B 109.5 . .
H28A C28 H28B 109.5 . .
N3 C28 H28C 109.5 . .
H28A C28 H28C 109.5 . .
H28B C28 H28C 109.5 . .
C29 O6 C29 39.1(8) . 2_655
C29 O6 O6 46.5(6) . 2_655
C29 O6 O6 43.2(6) 2_655 2_655
C29 C29 O6 75.1(11) 2_655 .
C29 C29 O6 65.8(11) 2_655 2_655
O6 C29 O6 90.3(10) . 2_655
C29 C29 N3 74.4(3) 2_655 .
O6 C29 N3 123.1(8) . .
O6 C29 N3 118.1(8) 2_655 .

loop_
_geom_bond_atom_site_label_1
_geom_bond_atom_site_label_2
_geom_bond_distance
_geom_bond_site_symmetry_2
Ni1 O1 2.0351 .
Ni1 O3W 2.0560 .
Ni1 N2 2.0745 .
Ni1 N1 2.0804 .
Ni1 O4 2.0979 4
Ni1 O5 2.1518 4
Ni1 C27 2.446(2) 4
F1 C19 1.340(3) .
F2 C19 1.337(3) .
F3 C19 1.340(3) .
F4 C20 1.348(3) .
F5 C20 1.3344(18) .
F6 C20 1.333(2) .
O1 C11 1.272(3) .
O3W H3A 0.9007 .
O3W H3B 0.9436 .
O2 C11 1.250(3) .
O4 C27 1.277(2) .
O4 Ni1 2.0979 4_545
O5 C27 1.255(2) .
O5 Ni1 2.1518 4_545
N2 C6 1.326(3) .
N2 C7 1.350(3) .
N1 C5 1.336(3) .
N1 C1 1.3410 .
C1 C2 1.3866 .
C1 H1 0.9500 .
C2 C3 1.394(3) .
C2 H2 0.9500 .
C3 C4 1.395(4) .
C3 C3 1.482(6) 7_567
C4 C5 1.382(4) .
C4 H4 0.9500 .
C5 H5 0.9500 .
C6 C10 1.386(5) .
C6 H6 0.9500 .
C7 C8 1.3977 .
C7 H7 0.9500 .
C8 C9 1.386(4) .
C8 H8 0.9500 .
C9 C10 1.387(5) .
C9 C9 1.487(6) 2_656
C10 H10 0.9500 .
C11 C12 1.505(4) .
C12 C13 1.389(4) .
C12 C17 1.394(4) .
C13 C14 1.3740 .
C13 H13 0.9500 .
C14 C15 1.399(4) .
C14 H14 0.9500 .
C15 C16 1.401(4) .
C15 C18 1.540(4) .
C16 C17 1.383(4) .
C16 H16 0.9500 .
C17 H17 0.9500 .
C18 C19 1.545(4) .
C18 C21 1.547(3) .
C18 C20 1.549(4) .
C21 C26 1.390(3) .
C21 C22 1.3930 .
C22 C23 1.387(3) .
C22 H22 0.9500 .
C23 C24 1.390(4) .
C23 H23 0.9500 .
C24 C25 1.392(4) .
C24 C27 1.497(3) .
C27 Ni1 2.446(2) 4_545
C25 C26 1.383(4) .
C25 H25 0.9500 .
C26 H26 0.9500 .
N3 C28 1.413(6) 2_655
N3 C28 1.413(6) .
N3 C29 1.430(10) .
N3 C29 1.430(10) 2_655
C28 H28A 0.9800 .
C28 H28B 0.9800 .
C28 H28C 0.9800 .
O6 C29 1.113(13) .
O6 C29 1.178(13) 2_655
O6 O6 1.625(17) 2_655
C29 C29 0.769(16) 2_655
C29 O6 1.178(13) 2_655
